data_7702391
loop_
_publ_author_name
'Krautscheid, Harald'
'Vielsack, Frieder'

_publ_section_title
;
 Discrete and polymeric iodoplumbates with Pb3I10 building blocks:
 [Pb3I10]4&#x2212;, [Pb7I22]8&#x2212;, [Pb10I28]8&#x2212;, 1\\infty
 [Pb3I10]4&#x2212; and 2\\infty [Pb7I18]4&#x2212;
;
_journal_issue 16
_journal_name_full 'Journal of the Chemical Society, Dalton Transactions'
_journal_page_first 2731
_journal_paper_doi 10.1039/a902640a
_journal_year 1999
_chemical_formula_moiety '[Bu3N-(CH2)4-NBu3]4[Pb7I22]'
_chemical_formula_sum 'C112 H248 I22 N8 Pb7'
_chemical_formula_weight 5949.31
_space_group_IT_number 14
_space_group_name_Hall '-P 2yn'
_space_group_name_H-M_alt 'P 1 21/n 1'
_symmetry_cell_setting monoclinic
_symmetry_space_group_name_H-M 'P 1 21/n 1'
_atom_sites_solution_hydrogens geom
_atom_sites_solution_primary direct
_atom_sites_solution_secondary difmap
_audit_creation_method SHELXL-97
_cell_angle_alpha 90.00
_cell_angle_beta 105.870(10)
_cell_angle_gamma 90.00
_cell_formula_units_Z 2
_cell_length_a 16.730(2)
_cell_length_b 26.823(3)
_cell_length_c 20.496(2)
_cell_measurement_reflns_used 5000
_cell_measurement_temperature 203(2)
_cell_measurement_theta_max 24
_cell_measurement_theta_min 2
_cell_volume 8847.0(17)
_computing_cell_refinement 'STOE IPDS software'
_computing_data_collection 'STOE IPDS software'
_computing_data_reduction 'STOE IPDS software, X-RED'
_computing_molecular_graphics 'SCHAKAL92 (Keller, 1992)'
_computing_structure_refinement 'SHELXL-97 (Sheldrick, 1997)'
_computing_structure_solution 'SHELXS-86 (Sheldrick, 1990)'
_diffrn_ambient_temperature 203(2)
_diffrn_measured_fraction_theta_full 0.921
_diffrn_measured_fraction_theta_max 0.921
_diffrn_measurement_device_type 'STOE IPDS'
_diffrn_radiation_monochromator graphite
_diffrn_radiation_source 'fine-focus sealed tube'
_diffrn_radiation_type MoK\a
_diffrn_radiation_wavelength 0.71069
_diffrn_reflns_av_R_equivalents 0.0393
_diffrn_reflns_av_sigmaI/netI 0.0443
_diffrn_reflns_limit_h_max 19
_diffrn_reflns_limit_h_min -19
_diffrn_reflns_limit_k_max 23
_diffrn_reflns_limit_k_min -30
_diffrn_reflns_limit_l_max 23
_diffrn_reflns_limit_l_min -23
_diffrn_reflns_number 32340
_diffrn_reflns_theta_full 24.00
_diffrn_reflns_theta_max 24.00
_diffrn_reflns_theta_min 1.98
_exptl_absorpt_coefficient_mu 10.511
_exptl_absorpt_correction_T_max 0.3208
_exptl_absorpt_correction_T_min 0.2057
_exptl_absorpt_correction_type numerical
_exptl_crystal_colour yellow
_exptl_crystal_density_diffrn 2.233
_exptl_crystal_density_method 'not measured'
_exptl_crystal_F_000 5432
_exptl_crystal_size_max 0.22
_exptl_crystal_size_mid 0.20
_exptl_crystal_size_min 0.14
_refine_diff_density_max 1.108
_refine_diff_density_min -0.935
_refine_diff_density_rms 0.153
_refine_ls_extinction_method none
_refine_ls_goodness_of_fit_ref 0.924
_refine_ls_hydrogen_treatment 'idealized positions'
_refine_ls_matrix_type full
_refine_ls_number_parameters 393
_refine_ls_number_reflns 13110
_refine_ls_number_restraints 12
_refine_ls_restrained_S_all 0.924
_refine_ls_R_factor_all 0.0597
_refine_ls_R_factor_gt 0.0397
_refine_ls_shift/su_max 0.003
_refine_ls_shift/su_mean 0.000
_refine_ls_structure_factor_coef Fsqd
_refine_ls_weighting_details 'w=1/[\s^2^(Fo^2^)+(0.0628P)^2^+0.0000P] where P=(Fo^2^+2Fc^2^)/3'
_refine_ls_weighting_scheme calc
_refine_ls_wR_factor_gt 0.0961
_refine_ls_wR_factor_ref 0.1022
_reflns_number_gt 9337
_reflns_number_total 13110
_reflns_threshold_expression >2sigma(I)
_cod_data_source_file 902640a.txt
_cod_data_source_block 311neu
_cod_depositor_comments
;
The following automatic conversions were performed:

data item '_refine_ls_weighting_scheme' value 'calc
w=1/[\s^2^(Fo^2^)+(0.0628P)^2^+0.0000P] where P=(Fo^2^+2Fc^2^)/3' was
changed to 'calc'. A new data item '_refine_ls_weighting_details' was
created with the value set to
'w=1/[\s^2^(Fo^2^)+(0.0628P)^2^+0.0000P] where P=(Fo^2^+2Fc^2^)/3'.

Automatic conversion script
Id: cif_fix_values 6909 2019-04-08 15:41:33Z antanas 
;
_cod_original_sg_symbol_H-M 'P2(1)/n, No. 14'
_cod_database_code 7702391

loop_
_symmetry_equiv_pos_as_xyz
'x, y, z'
'-x+1/2, y+1/2, -z+1/2'
'-x, -y, -z'
'x-1/2, -y-1/2, z-1/2'

loop_
_atom_site_label
_atom_site_type_symbol
_atom_site_fract_x
_atom_site_fract_y
_atom_site_fract_z
_atom_site_U_iso_or_equiv
_atom_site_adp_type
_atom_site_occupancy
_atom_site_calc_flag
_atom_site_refinement_flags
Pb1 Pb 0.53320(2) 0.245107(16) 0.033097(19) 0.05232(11) Uani 1 d .
Pb2 Pb 0.42416(3) 0.249217(15) 0.202199(19) 0.05087(11) Uani 1 d .
Pb3 Pb 0.47381(2) 0.109056(14) 0.123807(19) 0.04760(10) Uani 1 d .
Pb4 Pb 0.5000 0.0000 0.0000 0.06002(16) Uani 1 d S
I1 I 0.35168(4) 0.19433(2) 0.05421(3) 0.04997(16) Uani 1 d .
I2 I 0.60668(4) 0.19417(3) 0.18213(3) 0.05293(17) Uani 1 d .
I3 I 0.52476(5) 0.11893(3) -0.01951(4) 0.06010(19) Uani 1 d .
I4 I 0.48089(5) 0.33334(3) 0.11183(4) 0.0684(2) Uani 1 d .
I5 I 0.42653(5) 0.13321(4) 0.26298(4) 0.0740(2) Uani 1 d .
I6 I 0.71055(5) 0.28238(4) 0.04741(4) 0.0792(3) Uani 1 d .
I7 I 0.45625(5) 0.28520(4) -0.11120(4) 0.0780(3) Uani 1 d .
I8 I 0.48897(5) 0.30204(4) 0.34024(4) 0.0832(3) Uani 1 d .
I9 I 0.24664(5) 0.28564(3) 0.18252(4) 0.0666(2) Uani 1 d .
I10 I 0.59724(6) 0.01361(4) 0.15722(5) 0.0932(3) Uani 1 d .
I11 I 0.33729(6) 0.03144(3) 0.04295(6) 0.0857(3) Uani 1 d .
N1 N 0.6908(6) 0.1620(3) 0.4378(4) 0.061(2) Uani 1 d .
N2 N 0.7548(6) 0.3581(4) 0.2861(4) 0.062(2) Uani 1 d .
C1 C 0.7347(7) 0.2102(4) 0.4307(5) 0.052(2) Uiso 1 d .
H1A H 0.7271 0.2338 0.4650 0.063 Uiso 1 calc R
H1B H 0.7944 0.2035 0.4401 0.063 Uiso 1 calc R
C2 C 0.7047(7) 0.2342(4) 0.3616(5) 0.059(3) Uiso 1 d .
H2A H 0.6438 0.2351 0.3477 0.071 Uiso 1 calc R
H2B H 0.7231 0.2145 0.3282 0.071 Uiso 1 calc R
C3 C 0.7388(7) 0.2871(4) 0.3637(5) 0.056(2) Uiso 1 d .
H3A H 0.7168 0.3076 0.3944 0.067 Uiso 1 calc R
H3B H 0.7995 0.2865 0.3808 0.067 Uiso 1 calc R
C4 C 0.7140(7) 0.3090(4) 0.2939(5) 0.057(3) Uiso 1 d .
H4A H 0.6536 0.3139 0.2804 0.069 Uiso 1 calc R
H4B H 0.7270 0.2849 0.2624 0.069 Uiso 1 calc R
C5 C 0.6000(8) 0.1717(5) 0.4372(7) 0.077(3) Uiso 1 d .
H5A H 0.5703 0.1842 0.3921 0.093 Uiso 1 calc R
H5B H 0.5747 0.1398 0.4435 0.093 Uiso 1 calc R
C6 C 0.5863(9) 0.2063(5) 0.4872(7) 0.080(4) Uiso 1 d .
H6A H 0.5996 0.2403 0.4759 0.097 Uiso 1 calc R
H6B H 0.6226 0.1979 0.5321 0.097 Uiso 1 calc R
C7 C 0.4925(12) 0.2035(8) 0.4883(10) 0.125(6) Uiso 1 d .
H7A H 0.4570 0.2068 0.4418 0.150 Uiso 1 calc R
H7B H 0.4820 0.1706 0.5050 0.150 Uiso 1 calc R
C8 C 0.4707(18) 0.2393(11) 0.5279(14) 0.180(10) Uiso 1 d .
H8A H 0.4126 0.2354 0.5264 0.270 Uiso 1 calc R
H8B H 0.4794 0.2720 0.5110 0.270 Uiso 1 calc R
H8C H 0.5046 0.2358 0.5743 0.270 Uiso 1 calc R
C9 C 0.7392(8) 0.1405(5) 0.5058(6) 0.076(3) Uiso 1 d .
H9A H 0.7435 0.1661 0.5407 0.091 Uiso 1 calc R
H9B H 0.7958 0.1329 0.5036 0.091 Uiso 1 calc R
C10 C 0.7019(11) 0.0929(7) 0.5284(9) 0.106(5) Uiso 1 d .
H10A H 0.6476 0.1005 0.5353 0.127 Uiso 1 calc R
H10B H 0.6940 0.0674 0.4928 0.127 Uiso 1 calc R
C11 C 0.7595(13) 0.0730(8) 0.5937(10) 0.126(6) Uiso 1 d .
H11A H 0.7819 0.1008 0.6243 0.152 Uiso 1 calc R
H11B H 0.7286 0.0510 0.6163 0.152 Uiso 1 calc R
C12 C 0.8222(16) 0.0475(10) 0.5793(12) 0.158(8) Uiso 1 d .
H12A H 0.8592 0.0348 0.6210 0.237 Uiso 1 calc R
H12B H 0.8529 0.0696 0.5574 0.237 Uiso 1 calc R
H12C H 0.7997 0.0200 0.5493 0.237 Uiso 1 calc R
C13 C 0.6906(9) 0.1264(5) 0.3806(7) 0.082(4) Uiso 1 d .
H13A H 0.6608 0.0962 0.3874 0.099 Uiso 1 calc R
H13B H 0.6581 0.1417 0.3382 0.099 Uiso 1 calc R
C14 C 0.7676(10) 0.1116(6) 0.3714(8) 0.095(4) Uiso 1 d .
H14A H 0.7962 0.0897 0.4088 0.114 Uiso 1 calc R
H14B H 0.8024 0.1411 0.3722 0.114 Uiso 1 calc R
C15 C 0.7559(13) 0.0833(8) 0.3022(10) 0.131(6) Uiso 1 d .
H15A H 0.7188 0.0549 0.3013 0.157 Uiso 1 calc R
H15B H 0.7280 0.1058 0.2653 0.157 Uiso 1 calc R
C16 C 0.8324(16) 0.0650(10) 0.2887(13) 0.168(9) Uiso 1 d .
H16A H 0.8190 0.0483 0.2451 0.252 Uiso 1 calc R
H16B H 0.8598 0.0418 0.3240 0.252 Uiso 1 calc R
H16C H 0.8692 0.0929 0.2882 0.252 Uiso 1 calc R
C17 C 0.7142(8) 0.3746(5) 0.2151(6) 0.077(3) Uiso 1 d .
H17A H 0.7164 0.3470 0.1843 0.092 Uiso 1 calc R
H17B H 0.6555 0.3815 0.2110 0.092 Uiso 1 calc R
C18 C 0.7516(13) 0.4192(8) 0.1929(10) 0.125(6) Uiso 1 d .
H18A H 0.8096 0.4123 0.1943 0.150 Uiso 1 calc R
H18B H 0.7507 0.4471 0.2236 0.150 Uiso 1 calc R
C19 C 0.7026(18) 0.4333(11) 0.1203(14) 0.182(10) Uiso 1 d .
H19A H 0.6534 0.4530 0.1207 0.218 Uiso 1 calc R
H19B H 0.6846 0.4033 0.0929 0.218 Uiso 1 calc R
C20 C 0.765(2) 0.4651(15) 0.0904(19) 0.260(17) Uiso 1 d .
H20A H 0.7368 0.4753 0.0444 0.390 Uiso 1 calc R
H20B H 0.8129 0.4450 0.0903 0.390 Uiso 1 calc R
H20C H 0.7823 0.4945 0.1183 0.390 Uiso 1 calc R
C21 C 0.7412(10) 0.3970(6) 0.3361(8) 0.094(4) Uiso 1 d .
H21A H 0.7676 0.3849 0.3820 0.113 Uiso 1 calc R
H21B H 0.7704 0.4275 0.3296 0.113 Uiso 1 calc R
C22 C 0.6545(15) 0.4104(10) 0.3323(12) 0.150(8) Uiso 1 d .
H22A H 0.6220 0.3795 0.3256 0.180 Uiso 1 calc R
H22B H 0.6333 0.4307 0.2915 0.180 Uiso 1 calc R
C23 C 0.6353(17) 0.4393(10) 0.3934(13) 0.165(9) Uiso 1 d .
H23A H 0.5783 0.4338 0.3960 0.198 Uiso 1 calc R
H23B H 0.6748 0.4311 0.4370 0.198 Uiso 1 calc R
C24 C 0.647(2) 0.4874(15) 0.3715(19) 0.250(16) Uiso 1 d .
H24A H 0.6376 0.5115 0.4038 0.374 Uiso 1 calc R
H24B H 0.6081 0.4933 0.3275 0.374 Uiso 1 calc R
H24C H 0.7034 0.4906 0.3679 0.374 Uiso 1 calc R
C25 C 0.8453(9) 0.3525(6) 0.2962(7) 0.087(4) Uiso 1 d .
H25A H 0.8683 0.3852 0.2902 0.104 Uiso 1 calc R
H25B H 0.8704 0.3422 0.3432 0.104 Uiso 1 calc R
C26 C 0.8709(9) 0.3167(6) 0.2511(7) 0.084(4) Uiso 1 d .
H26A H 0.8383 0.3222 0.2041 0.101 Uiso 1 calc R
H26B H 0.8611 0.2826 0.2640 0.101 Uiso 1 calc R
C27 C 0.9632(13) 0.3242(8) 0.2574(11) 0.136(7) Uiso 1 d .
H27A H 0.9729 0.3579 0.2425 0.163 Uiso 1 calc R
H27B H 0.9957 0.3202 0.3048 0.163 Uiso 1 calc R
C28 C 0.9887(18) 0.2864(11) 0.2143(14) 0.186(10) Uiso 1 d .
H28A H 1.0473 0.2905 0.2174 0.279 Uiso 1 calc R
H28B H 0.9564 0.2907 0.1675 0.279 Uiso 1 calc R
H28C H 0.9792 0.2533 0.2296 0.279 Uiso 1 calc R
N3 N 0.1903(7) 0.1441(4) 0.3355(6) 0.081(3) Uani 1 d .
N4 N 0.2645(11) 0.3752(4) 0.3993(11) 0.148(8) Uani 1 d .
C29 C 0.1671(12) 0.1984(7) 0.3475(10) 0.114(5) Uiso 1 d .
H29A H 0.1228 0.2091 0.3079 0.137 Uiso 1 calc R
H29B H 0.1439 0.1987 0.3866 0.137 Uiso 1 calc R
C30 C 0.2315(11) 0.2343(7) 0.3592(9) 0.103(5) Uiso 1 d .
H30A H 0.2548 0.2338 0.3202 0.123 Uiso 1 calc R
H30B H 0.2756 0.2236 0.3989 0.123 Uiso 1 calc R
C31 C 0.2109(11) 0.2860(7) 0.3703(9) 0.105(5) Uiso 1 d .
H31A H 0.1655 0.2964 0.3313 0.126 Uiso 1 calc R
H31B H 0.1893 0.2867 0.4102 0.126 Uiso 1 calc R
C32 C 0.2756(12) 0.3229(7) 0.3802(9) 0.111(5) Uiso 1 d .
H32A H 0.2922 0.3243 0.3379 0.133 Uiso 1 calc R
H32B H 0.3234 0.3097 0.4150 0.133 Uiso 1 calc R
C33 C 0.2025(11) 0.1416(7) 0.2616(9) 0.110(5) Uiso 1 d .
H33A H 0.2468 0.1653 0.2607 0.132 Uiso 1 calc R
H33B H 0.2241 0.1083 0.2566 0.132 Uiso 1 calc R
C34 C 0.1375(12) 0.1505(8) 0.2032(9) 0.115(5) Uiso 1 d .
H34A H 0.1204 0.1854 0.2033 0.138 Uiso 1 calc R
H34B H 0.0899 0.1297 0.2050 0.138 Uiso 1 calc R
C35 C 0.159(2) 0.1400(13) 0.1366(16) 0.199(12) Uiso 1 d .
H35A H 0.2101 0.1581 0.1386 0.239 Uiso 1 calc R
H35B H 0.1720 0.1044 0.1368 0.239 Uiso 1 calc R
C36 C 0.106(2) 0.1499(15) 0.0751(17) 0.232(14) Uiso 1 d .
H36A H 0.1312 0.1405 0.0398 0.347 Uiso 1 calc R
H36B H 0.0930 0.1852 0.0717 0.347 Uiso 1 calc R
H36C H 0.0547 0.1311 0.0698 0.347 Uiso 1 calc R
C37 C 0.1204(14) 0.1132(8) 0.3383(10) 0.134(7) Uiso 1 d .
H37A H 0.1242 0.0822 0.3140 0.161 Uiso 1 calc R
H37B H 0.0698 0.1303 0.3127 0.161 Uiso 1 calc R
C38 C 0.1087(11) 0.0994(7) 0.4048(9) 0.106(5) Uiso 1 d .
H38A H 0.1531 0.0763 0.4274 0.128 Uiso 1 calc R
H38B H 0.1144 0.1294 0.4330 0.128 Uiso 1 calc R
C39 C 0.0293(18) 0.0764(12) 0.4012(14) 0.187(10) Uiso 1 d .
H39A H 0.0232 0.0467 0.3724 0.224 Uiso 1 calc R
H39B H -0.0150 0.0997 0.3793 0.224 Uiso 1 calc R
C40 C 0.0173(17) 0.0612(11) 0.4691(13) 0.181(10) Uiso 1 d .
H40A H -0.0370 0.0460 0.4622 0.271 Uiso 1 calc R
H40B H 0.0212 0.0905 0.4976 0.271 Uiso 1 calc R
H40C H 0.0600 0.0375 0.4909 0.271 Uiso 1 calc R
C41 C 0.2693(14) 0.1292(8) 0.3868(11) 0.129(6) Uiso 1 d .
H41A H 0.3142 0.1510 0.3817 0.155 Uiso 1 calc R
H41B H 0.2627 0.1346 0.4324 0.155 Uiso 1 calc R
C42 C 0.2922(15) 0.0805(9) 0.3816(12) 0.148(7) Uiso 1 d D
H42A H 0.3050 0.0744 0.3384 0.178 Uiso 1 calc R
H42B H 0.2485 0.0574 0.3859 0.178 Uiso 1 calc R
C43 C 0.3697(19) 0.0754(14) 0.4413(15) 0.261(17) Uiso 1 d D
H43A H 0.4073 0.1032 0.4399 0.313 Uiso 1 calc R
H43B H 0.3532 0.0784 0.4835 0.313 Uiso 1 calc R
C44 C 0.417(3) 0.0269(18) 0.443(3) 0.41(3) Uiso 1 d D
H44A H 0.4659 0.0270 0.4813 0.610 Uiso 1 calc R
H44B H 0.4332 0.0234 0.4013 0.610 Uiso 1 calc R
H44C H 0.3813 -0.0009 0.4472 0.610 Uiso 1 calc R
C45 C 0.3380(19) 0.4010(10) 0.3954(16) 0.196(11) Uiso 1 d D
H45A H 0.3383 0.4026 0.3477 0.235 Uiso 1 calc R
H45B H 0.3864 0.3813 0.4196 0.235 Uiso 1 calc R
C46 C 0.348(2) 0.4540(11) 0.4243(17) 0.237(15) Uiso 1 d D
H46A H 0.3663 0.4524 0.4740 0.284 Uiso 1 calc R
H46B H 0.2948 0.4712 0.4108 0.284 Uiso 1 calc R
C47 C 0.413(4) 0.4836(18) 0.399(2) 0.27(3) Uiso 0.60 d PD
H47A H 0.4458 0.4610 0.3792 0.320 Uiso 0.60 calc PR
H47B H 0.3847 0.5076 0.3641 0.320 Uiso 0.60 calc PR
C48 C 0.469(4) 0.511(3) 0.460(3) 0.36(5) Uiso 0.60 d PD
H48A H 0.5094 0.5306 0.4458 0.541 Uiso 0.60 calc PR
H48B H 0.4970 0.4868 0.4939 0.541 Uiso 0.60 calc PR
H48C H 0.4351 0.5327 0.4798 0.541 Uiso 0.60 calc PR
C49 C 0.2581(11) 0.3747(7) 0.4801(8) 0.105(5) Uiso 1 d .
H49A H 0.2491 0.4093 0.4918 0.126 Uiso 1 calc R
H49B H 0.2073 0.3564 0.4799 0.126 Uiso 1 calc R
C50 C 0.3215(15) 0.3555(10) 0.5340(12) 0.153(8) Uiso 1 d .
H50A H 0.3739 0.3727 0.5362 0.183 Uiso 1 calc R
H50B H 0.3291 0.3199 0.5267 0.183 Uiso 1 calc R
C51 C 0.2989(18) 0.3628(11) 0.5984(13) 0.171(9) Uiso 1 d .
H51A H 0.2423 0.3507 0.5935 0.206 Uiso 1 calc R
H51B H 0.3009 0.3983 0.6098 0.206 Uiso 1 calc R
C52 C 0.360(3) 0.3341(17) 0.654(2) 0.275(18) Uiso 1 d .
H52A H 0.3455 0.3387 0.6967 0.413 Uiso 1 calc R
H52B H 0.4157 0.3464 0.6591 0.413 Uiso 1 calc R
H52C H 0.3572 0.2990 0.6428 0.413 Uiso 1 calc R
C53 C 0.1873(12) 0.4032(8) 0.3594(9) 0.121(6) Uiso 1 d D
H53A H 0.1915 0.4372 0.3774 0.145 Uiso 1 calc R
H53B H 0.1395 0.3877 0.3703 0.145 Uiso 1 calc R
C54 C 0.164(2) 0.4078(14) 0.2748(17) 0.241(15) Uiso 1 d D
H54A H 0.2108 0.4211 0.2602 0.290 Uiso 1 calc R
H54B H 0.1475 0.3755 0.2530 0.290 Uiso 1 calc R
C55 C 0.091(2) 0.4442(15) 0.2593(15) 0.270(18) Uiso 1 d D
H55A H 0.0470 0.4306 0.2772 0.323 Uiso 1 calc R
H55B H 0.1095 0.4758 0.2827 0.323 Uiso 1 calc R
C56 C 0.056(5) 0.454(4) 0.1839(19) 0.46(7) Uiso 0.60 d PD
H56A H 0.0052 0.4736 0.1765 0.687 Uiso 0.60 calc PR
H56B H 0.0442 0.4231 0.1596 0.687 Uiso 0.60 calc PR
H56C H 0.0963 0.4731 0.1675 0.687 Uiso 0.60 calc PR

loop_
_atom_site_aniso_label
_atom_site_aniso_U_11
_atom_site_aniso_U_22
_atom_site_aniso_U_33
_atom_site_aniso_U_23
_atom_site_aniso_U_13
_atom_site_aniso_U_12
Pb1 0.0519(2) 0.0613(3) 0.0434(2) -0.00141(18) 0.01247(18) -0.0067(2)
Pb2 0.0550(2) 0.0535(2) 0.0448(2) -0.00363(18) 0.01477(19) 0.00789(19)
Pb3 0.0532(2) 0.0390(2) 0.0496(2) -0.00523(17) 0.01218(18) 0.00227(18)
Pb4 0.0631(4) 0.0450(3) 0.0677(4) -0.0184(3) 0.0109(3) -0.0006(3)
I1 0.0518(4) 0.0495(4) 0.0435(3) 0.0003(3) 0.0045(3) 0.0076(3)
I2 0.0541(4) 0.0563(4) 0.0422(3) -0.0039(3) 0.0026(3) -0.0044(3)
I3 0.0668(5) 0.0626(4) 0.0555(4) -0.0131(3) 0.0245(4) -0.0039(4)
I4 0.0762(5) 0.0487(4) 0.0752(5) -0.0067(4) 0.0122(4) -0.0015(4)
I5 0.0743(5) 0.0972(6) 0.0570(4) 0.0069(4) 0.0290(4) -0.0007(5)
I6 0.0608(5) 0.1125(7) 0.0640(5) -0.0047(5) 0.0165(4) -0.0210(5)
I7 0.0565(4) 0.1158(7) 0.0572(4) 0.0211(5) 0.0082(4) -0.0112(5)
I8 0.0565(4) 0.1255(8) 0.0629(5) -0.0347(5) 0.0088(4) 0.0124(5)
I9 0.0624(4) 0.0795(5) 0.0601(4) 0.0002(4) 0.0203(4) 0.0146(4)
I10 0.0957(7) 0.0677(6) 0.0884(6) -0.0236(5) -0.0218(5) 0.0372(5)
I11 0.0667(5) 0.0613(5) 0.1286(8) -0.0160(5) 0.0261(6) -0.0189(4)
N1 0.068(6) 0.056(6) 0.049(5) -0.005(4) -0.001(5) -0.012(5)
N2 0.058(5) 0.065(6) 0.055(5) -0.002(5) -0.001(5) -0.016(5)
N3 0.073(7) 0.059(6) 0.130(9) 0.013(6) 0.061(7) 0.008(5)
N4 0.179(14) 0.046(6) 0.30(2) -0.021(9) 0.199(16) 0.001(8)

loop_
_atom_type_symbol
_atom_type_description
_atom_type_scat_dispersion_real
_atom_type_scat_dispersion_imag
_atom_type_scat_source
C C 0.0033 0.0016 'International Tables Vol C Tables 4.2.6.8 and 6.1.1.4'
H H 0.0000 0.0000 'International Tables Vol C Tables 4.2.6.8 and 6.1.1.4'
N N 0.0061 0.0033 'International Tables Vol C Tables 4.2.6.8 and 6.1.1.4'
I I -0.4742 1.8119 'International Tables Vol C Tables 4.2.6.8 and 6.1.1.4'
Pb Pb -3.3944 10.1111 'International Tables Vol C Tables 4.2.6.8 and 6.1.1.4'

loop_
_geom_angle_atom_site_label_1
_geom_angle_atom_site_label_2
_geom_angle_atom_site_label_3
_geom_angle
_geom_angle_site_symmetry_1
_geom_angle_site_symmetry_3
I6 Pb1 I7 96.75(3) . .
I6 Pb1 I4 95.97(3) . .
I7 Pb1 I4 97.42(3) . .
I6 Pb1 I2 86.56(2) . .
I7 Pb1 I2 175.35(3) . .
I4 Pb1 I2 85.45(2) . .
I6 Pb1 I1 167.10(2) . .
I7 Pb1 I1 96.13(2) . .
I4 Pb1 I1 81.61(2) . .
I2 Pb1 I1 80.62(2) . .
I6 Pb1 I3 107.30(3) . .
I7 Pb1 I3 94.01(3) . .
I4 Pb1 I3 152.63(2) . .
I2 Pb1 I3 81.86(2) . .
I1 Pb1 I3 72.475(18) . .
I9 Pb2 I8 93.42(2) . .
I9 Pb2 I4 97.42(2) . .
I8 Pb2 I4 96.93(3) . .
I9 Pb2 I1 85.49(2) . .
I8 Pb2 I1 178.84(2) . .
I4 Pb2 I1 82.86(2) . .
I9 Pb2 I5 105.02(2) . .
I8 Pb2 I5 96.91(3) . .
I4 Pb2 I5 152.78(2) . .
I1 Pb2 I5 83.74(2) . .
I9 Pb2 I2 164.92(2) . .
I8 Pb2 I2 101.63(2) . .
I4 Pb2 I2 79.93(2) . .
I1 Pb2 I2 79.464(19) . .
I5 Pb2 I2 74.39(2) . .
I1 Pb3 I2 87.07(2) . .
I1 Pb3 I11 87.42(3) . .
I2 Pb3 I11 171.16(3) . .
I1 Pb3 I5 88.22(2) . .
I2 Pb3 I5 80.72(2) . .
I11 Pb3 I5 106.01(3) . .
I1 Pb3 I10 165.79(2) . .
I2 Pb3 I10 98.51(3) . .
I11 Pb3 I10 85.34(3) . .
I5 Pb3 I10 105.53(3) . .
I1 Pb3 I3 80.25(2) . .
I2 Pb3 I3 87.29(2) . .
I11 Pb3 I3 84.97(3) . .
I5 Pb3 I3 163.78(3) . .
I10 Pb3 I3 86.94(3) . .
I11 Pb4 I11 180.0 . 3_655
I11 Pb4 I10 85.96(3) . .
I11 Pb4 I10 94.04(3) 3_655 .
I11 Pb4 I10 94.04(3) . 3_655
I11 Pb4 I10 85.96(3) 3_655 3_655
I10 Pb4 I10 180.0 . 3_655
I11 Pb4 I3 85.52(2) . .
I11 Pb4 I3 94.48(2) 3_655 .
I10 Pb4 I3 88.01(2) . .
I10 Pb4 I3 91.99(2) 3_655 .
I11 Pb4 I3 94.48(2) . 3_655
I11 Pb4 I3 85.52(2) 3_655 3_655
I10 Pb4 I3 91.99(2) . 3_655
I10 Pb4 I3 88.01(2) 3_655 3_655
I3 Pb4 I3 180.0 . 3_655
Pb3 I1 Pb2 82.94(2) . .
Pb3 I1 Pb1 81.91(2) . .
Pb2 I1 Pb1 79.889(19) . .
Pb3 I2 Pb1 84.44(2) . .
Pb3 I2 Pb2 78.781(19) . .
Pb1 I2 Pb2 79.44(2) . .
Pb4 I3 Pb3 74.832(16) . .
Pb4 I3 Pb1 153.44(2) . .
Pb3 I3 Pb1 78.666(16) . .
Pb1 I4 Pb2 86.24(2) . .
Pb3 I5 Pb2 80.711(19) . .
Pb4 I10 Pb3 76.05(2) . .
Pb4 I11 Pb3 76.88(2) . .
C13 N1 C1 111.3(8) . .
C13 N1 C9 111.0(10) . .
C1 N1 C9 105.1(9) . .
C13 N1 C5 107.9(9) . .
C1 N1 C5 111.0(9) . .
C9 N1 C5 110.5(9) . .
C25 N2 C17 110.0(9) . .
C25 N2 C4 111.9(10) . .
C17 N2 C4 105.2(9) . .
C25 N2 C21 108.2(10) . .
C17 N2 C21 109.9(11) . .
C4 N2 C21 111.7(9) . .
C2 C1 N1 114.1(9) . .
C1 C2 C3 110.1(9) . .
C4 C3 C2 109.6(9) . .
C3 C4 N2 115.4(9) . .
C6 C5 N1 116.8(11) . .
C5 C6 C7 109.3(13) . .
C8 C7 C6 114(2) . .
N1 C9 C10 115.4(12) . .
C11 C10 C9 110.0(15) . .
C12 C11 C10 109.3(18) . .
C14 C13 N1 118.2(13) . .
C13 C14 C15 111.3(15) . .
C16 C15 C14 115.5(19) . .
C18 C17 N2 115.0(13) . .
C17 C18 C19 109.8(19) . .
C18 C19 C20 106(2) . .
C22 C21 N2 117.3(15) . .
C21 C22 C23 119(2) . .
C24 C23 C22 97(2) . .
C26 C25 N2 116.2(13) . .
C25 C26 C27 108.8(14) . .
C28 C27 C26 108(2) . .
C37 N3 C41 112.8(14) . .
C37 N3 C29 107.0(12) . .
C41 N3 C29 110.6(14) . .
C37 N3 C33 109.3(14) . .
C41 N3 C33 109.8(11) . .
C29 N3 C33 107.2(12) . .
C45 N4 C32 105.7(14) . .
C45 N4 C53 110.3(18) . .
C32 N4 C53 118.2(18) . .
C45 N4 C49 110(2) . .
C32 N4 C49 107.3(13) . .
C53 N4 C49 105.0(10) . .
C30 C29 N3 117.1(15) . .
C29 C30 C31 118.1(16) . .
C32 C31 C30 118.3(15) . .
C31 C32 N4 122.9(15) . .
C34 C33 N3 122.5(14) . .
C33 C34 C35 114.7(18) . .
C36 C35 C34 123(3) . .
N3 C37 C38 119.5(18) . .
C39 C38 C37 114(2) . .
C38 C39 C40 115(2) . .
C42 C41 N3 114.2(19) . .
C41 C42 C43 103(2) . .
C44 C43 C42 115(2) . .
N4 C45 C46 116(2) . .
C45 C46 C47 111.3(18) . .
C48 C47 C46 107.2(19) . .
C50 C49 N4 122.5(15) . .
C49 C50 C51 109(2) . .
C50 C51 C52 109(2) . .
N4 C53 C54 121.1(16) . .
C55 C54 C53 102(2) . .
C56 C55 C54 113(2) . .

loop_
_geom_bond_atom_site_label_1
_geom_bond_atom_site_label_2
_geom_bond_distance
_geom_bond_site_symmetry_2
Pb1 I6 3.0680(9) .
Pb1 I7 3.0787(9) .
Pb1 I4 3.1216(9) .
Pb1 I2 3.2643(8) .
Pb1 I1 3.4617(8) .
Pb1 I3 3.5430(9) .
Pb2 I9 3.0467(9) .
Pb2 I8 3.0838(9) .
Pb2 I4 3.2226(9) .
Pb2 I1 3.2904(8) .
Pb2 I5 3.3478(11) .
Pb2 I2 3.5157(8) .
Pb3 I1 3.1380(8) .
Pb3 I2 3.1826(8) .
Pb3 I11 3.1980(10) .
Pb3 I5 3.2273(8) .
Pb3 I10 3.2427(10) .
Pb3 I3 3.2855(8) .
Pb4 I11 3.1949(9) .
Pb4 I11 3.1949(9) 3_655
Pb4 I10 3.2089(10) .
Pb4 I10 3.2089(10) 3_655
Pb4 I3 3.2556(8) .
Pb4 I3 3.2556(8) 3_655
N1 C13 1.513(16) .
N1 C1 1.513(13) .
N1 C9 1.521(16) .
N1 C5 1.538(15) .
N2 C25 1.478(16) .
N2 C17 1.494(16) .
N2 C4 1.511(14) .
N2 C21 1.523(17) .
C1 C2 1.512(15) .
C2 C3 1.524(16) .
C3 C4 1.498(14) .
C5 C6 1.447(17) .
C6 C7 1.58(2) .
C7 C8 1.37(3) .
C9 C10 1.55(2) .
C10 C11 1.52(2) .
C11 C12 1.35(3) .
C13 C14 1.410(19) .
C14 C15 1.57(2) .
C15 C16 1.47(3) .
C17 C18 1.48(2) .
C18 C19 1.54(3) .
C19 C20 1.59(4) .
C21 C22 1.48(3) .
C22 C23 1.58(3) .
C23 C24 1.40(4) .
C25 C26 1.474(19) .
C26 C27 1.53(2) .
C27 C28 1.48(3) .
N3 C37 1.45(2) .
N3 C41 1.50(2) .
N3 C29 1.55(2) .
N3 C33 1.584(18) .
N4 C45 1.43(3) .
N4 C32 1.48(2) .
N4 C53 1.52(2) .
N4 C49 1.69(2) .
C29 C30 1.42(2) .
C30 C31 1.46(2) .
C31 C32 1.44(2) .
C33 C34 1.40(2) .
C34 C35 1.53(3) .
C35 C36 1.35(4) .
C37 C38 1.48(2) .
C38 C39 1.45(3) .
C39 C40 1.51(3) .
C41 C42 1.37(3) .
C42 C43 1.526(10) .
C43 C44 1.517(10) .
C45 C46 1.532(10) .
C46 C47 1.538(10) .
C47 C48 1.534(10) .
C49 C50 1.40(3) .
C50 C51 1.48(3) .
C51 C52 1.52(4) .
C53 C54 1.67(4) .
C54 C55 1.524(10) .
C55 C56 1.521(10) .
